data_2011116
loop_
_publ_author_name
'Parvez, Masood'
'Arayne, M. Saeed '
'Sultana, Najma'
'Siddiqi, Ahsan Zamir'

_publ_section_title
;
 Pefloxacinium methanesulfonate 0.10-hydrate
;
_journal_issue 7
_journal_name_full 'Acta Crystallographica Section C'
_journal_page_first 910
_journal_page_last 912
_journal_paper_doi 10.1107/S0108270100004340
_journal_volume 56
_journal_year 2000
_chemical_formula_moiety 'C17 H21 F N3 O3 + , C H3 S O3 - , 0.10H2 O'
_chemical_formula_sum 'C18 H24.2 F N3 O6.1 S'
_chemical_formula_weight 431.26
_chemical_name_common ' Pefloxacinium methanesulfonate 0.10 hydrate'
_chemical_name_systematic
;
4-(3-Carboxy-1-ethyl-6-fluoro-1,4-dihydro-4-oxo-7-quinolyl)-1-
methylpiperazinium methanesulfonate 0.10 hydrate
;
_space_group_IT_number 2
_symmetry_cell_setting triclinic
_symmetry_space_group_name_Hall '-P 1'
_symmetry_space_group_name_H-M 'P -1'
_cell_angle_alpha 101.220(10)
_cell_angle_beta 102.85(2)
_cell_angle_gamma 102.010(10)
_cell_formula_units_Z 2
_cell_length_a 8.111(3)
_cell_length_b 10.0130(10)
_cell_length_c 13.277(3)
_cell_measurement_reflns_used 25
_cell_measurement_temperature 293(2)
_cell_measurement_theta_max 25.0
_cell_measurement_theta_min 10.0
_cell_volume 994.9(5)
_computing_cell_refinement 'Enraf-Nonius CAD-4 Software. Version 5.0. (Enraf-Nonius, 1989)'
_computing_data_collection 'Enraf-Nonius CAD-4 Software. Version 5.0. (Enraf-Nonius, 1989)'
_computing_data_reduction 'TEXSAN (Molecular Structure Corporation, 1994)'
_computing_molecular_graphics 'TEXSAN (Molecular Structure Corporation, 1994)'
_computing_publication_material 'SHELXL-97 (Sheldrick, 1997)'
_computing_structure_refinement 'SHELXL-97 (Sheldrick, 1997)'
_computing_structure_solution 'SAPI91 (Fan, 1991)'
_diffrn_ambient_temperature 293(2)
_diffrn_measurement_device_type 'Enraf-Nonius CAD-4'
_diffrn_measurement_method ' \w-2\q '
_diffrn_radiation_monochromator graphite
_diffrn_radiation_source 'fine-focus sealed tube'
_diffrn_radiation_type CuK\a
_diffrn_radiation_wavelength 1.54178
_diffrn_reflns_av_R_equivalents .012
_diffrn_reflns_av_sigmaI/netI .019
_diffrn_reflns_limit_h_max 9
_diffrn_reflns_limit_h_min 0
_diffrn_reflns_limit_k_max 11
_diffrn_reflns_limit_k_min -12
_diffrn_reflns_limit_l_max 15
_diffrn_reflns_limit_l_min -15
_diffrn_reflns_number 3886
_diffrn_reflns_theta_max 68.0
_diffrn_reflns_theta_min 5.0
_diffrn_standards_decay_% ' < 0.20 '
_diffrn_standards_interval_count 200
_diffrn_standards_number 3
_exptl_absorpt_coefficient_mu 1.91
_exptl_absorpt_correction_T_max .70
_exptl_absorpt_correction_T_min .60
_exptl_absorpt_correction_type empirical
_exptl_absorpt_process_details
;
 \y-scan (3 reflections) (North et al., 1968)
;
_exptl_crystal_colour ' colourless '
_exptl_crystal_density_diffrn 1.44
_exptl_crystal_density_method 'not measured'
_exptl_crystal_description ' prismatic '
_exptl_crystal_F_000 454
_exptl_crystal_size_max .30
_exptl_crystal_size_mid .23
_exptl_crystal_size_min .20
_refine_diff_density_max .35
_refine_diff_density_min -.41
_refine_ls_extinction_method none
_refine_ls_goodness_of_fit_ref 1.10
_refine_ls_hydrogen_treatment constr
_refine_ls_matrix_type full
_refine_ls_number_parameters 266
_refine_ls_number_reflns 3612
_refine_ls_number_restraints 0
_refine_ls_restrained_S_all 1.10
_refine_ls_R_factor_all .047
_refine_ls_R_factor_gt .040
_refine_ls_shift/su_max .00
_refine_ls_shift/su_mean .00
_refine_ls_structure_factor_coef Fsqd
_refine_ls_weighting_details 'calc w = 1/[\s^2^(Fo^2^)+(0.0535P)^2^+0.4415P] where P=(Fo^2^+2Fc^2^)/3'
_refine_ls_weighting_scheme calc
_refine_ls_wR_factor_ref .111
_reflns_number_gt 3167
_reflns_number_total 3612
_reflns_threshold_expression 'I > 2.0\s(I)'
_cod_data_source_file fr1263.cif
_cod_data_source_block I
_cod_depositor_comments
;
 Marking attached hydrogen atoms.

 Antanas Vaitkus,
 2017-03-24
;
_cod_original_cell_volume 994.9(4)
_cod_database_code 2011116
_cod_database_fobs_code 2011116

loop_
_symmetry_equiv_pos_as_xyz
'x, y, z'
'-x, -y, -z'

loop_
_atom_site_label
_atom_site_fract_x
_atom_site_fract_y
_atom_site_fract_z
_atom_site_U_iso_or_equiv
_atom_site_adp_type
_atom_site_calc_flag
_atom_site_refinement_flags
_atom_site_occupancy
_atom_site_disorder_assembly
_atom_site_disorder_group
_atom_site_type_symbol
_atom_site_attached_hydrogens
S1 .77493(6) .29092(5) .99532(4) .03219(15) Uani d . 1 . . S 0
F1 .65338(19) .75430(13) .57256(10) .0514(3) Uani d . 1 . . F 0
O1 .9255(2) .1756(2) .26551(12) .0544(4) Uani d . 1 . . O 0
H1 .8971 .2501 .2712 .082 Uiso calc R 1 . . H 0
O2 .9419(3) .0148(2) .35648(14) .0682(5) Uani d . 1 . . O 0
O3 .8243(2) .38882(18) .33421(11) .0485(4) Uani d . 1 . . O 0
O4 .6665(2) .35098(17) .92482(13) .0478(4) Uani d . 1 . . O 0
O5 .8995(2) .23530(17) .94905(13) .0483(4) Uani d . 1 . . O 0
O6 .67168(18) .18731(16) 1.03640(13) .0438(4) Uani d . 1 . . O 0
N1 .7871(2) .24239(18) .59762(13) .0365(4) Uani d . 1 . . N 0
N2 .6446(3) .66246(17) .76079(15) .0437(5) Uani d . 1 . . N 0
N3 .6690(2) .81227(17) .97290(13) .0340(4) Uani d . 1 . . N 0
H3 .5601 .8270 .9597 .041 Uiso calc R 1 . . H 0
C1 .8347(3) .1697(2) .51834(16) .0395(5) Uani d . 1 . . C 0
H1A .8587 .0843 .5244 .047 Uiso calc R 1 . . H 0
C2 .8500(3) .2140(2) .42876(15) .0383(5) Uani d . 1 . . C 0
C3 .8139(3) .3442(2) .41591(15) .0359(4) Uani d . 1 . . C 0
C4 .7670(2) .4239(2) .50284(15) .0325(4) Uani d . 1 . . C 0
C5 .7348(3) .5560(2) .50046(16) .0360(4) Uani d . 1 . . C 0
H5 .7426 .5922 .4418 .043 Uiso calc R 1 . . H 0
C6 .6925(3) .6311(2) .58265(16) .0353(4) Uani d . 1 . . C 0
C7 .6817(2) .5848(2) .67572(15) .0322(4) Uani d . 1 . . C 0
C8 .7114(3) .4528(2) .67694(15) .0318(4) Uani d . 1 . . C 0
H8 .7028 .4170 .7357 .038 Uiso calc R 1 . . H 0
C9 .7535(2) .3730(2) .59286(15) .0311(4) Uani d . 1 . . C 0
C10 .7612(3) .1787(2) .68610(17) .0459(5) Uani d . 1 . . C 0
H10A .8079 .2509 .7530 .055 Uiso calc R 1 . . H 0
H10B .8254 .1074 .6896 .055 Uiso calc R 1 . . H 0
C11 .5707(4) .1127(3) .6721(2) .0652(8) Uani d . 1 . . C 0
H11A .5056 .1816 .6640 .098 Uiso calc R 1 . . H 0
H11B .5576 .0794 .7337 .098 Uiso calc R 1 . . H 0
H11C .5271 .0350 .6097 .098 Uiso calc R 1 . . H 0
C12 .9093(3) .1251(3) .34870(17) .0453(5) Uani d . 1 . . C 0
C13 .6692(3) .8148(2) .78642(18) .0438(5) Uani d . 1 . . C 0
H13A .5562 .8357 .7699 .053 Uiso calc R 1 . . H 0
H13B .7376 .8557 .7433 .053 Uiso calc R 1 . . H 0
C14 .7623(3) .8789(2) .90307(18) .0411(5) Uani d . 1 . . C 0
H14A .8804 .8674 .9174 .049 Uiso calc R 1 . . H 0
H14B .7707 .9792 .9198 .049 Uiso calc R 1 . . H 0
C15 .6471(3) .6566(2) .94408(16) .0344(4) Uani d . 1 . . C 0
H15A .5814 .6126 .9871 .041 Uiso calc R 1 . . H 0
H15B .7612 .6371 .9583 .041 Uiso calc R 1 . . H 0
C16 .5516(3) .5967(2) .82772(16) .0352(4) Uani d . 1 . . C 0
H16A .5392 .4958 .8089 .042 Uiso calc R 1 . . H 0
H16B .4351 .6115 .8149 .042 Uiso calc R 1 . . H 0
C17 .7584(3) .8770(3) 1.08825(18) .0495(6) Uani d . 1 . . C 0
H17A .6892 .8371 1.1304 .074 Uiso calc R 1 . . H 0
H17B .7722 .9770 1.1033 .074 Uiso calc R 1 . . H 0
H17C .8716 .8586 1.1054 .074 Uiso calc R 1 . . H 0
C18 .8987(3) .4291(3) 1.10682(18) .0532(6) Uani d . 1 . . C 0
H18A .9763 .3942 1.1547 .080 Uiso calc R 1 . . H 0
H18B .8214 .4663 1.1429 .080 Uiso calc R 1 . . H 0
H18C .9660 .5023 1.0840 .080 Uiso calc R 1 . . H 0
O7 .221(4) .312(3) .717(2) .114(9) Uiso d P .10 . . O 2

loop_
_atom_site_aniso_label
_atom_site_aniso_U_11
_atom_site_aniso_U_22
_atom_site_aniso_U_33
_atom_site_aniso_U_12
_atom_site_aniso_U_13
_atom_site_aniso_U_23
S1 .0310(2) .0324(3) .0367(3) .01049(19) .01174(19) .01186(19)
F1 .0725(9) .0412(7) .0514(8) .0250(7) .0207(7) .0221(6)
O1 .0691(11) .0647(11) .0332(8) .0224(9) .0220(8) .0068(8)
O2 .1002(15) .0716(12) .0494(10) .0499(12) .0310(10) .0119(9)
O3 .0600(10) .0617(10) .0312(8) .0207(8) .0183(7) .0172(7)
O4 .0517(9) .0466(9) .0502(9) .0224(7) .0084(7) .0203(7)
O5 .0431(8) .0529(9) .0612(10) .0214(7) .0281(8) .0173(8)
O6 .0344(7) .0419(8) .0640(10) .0103(6) .0209(7) .0253(7)
N1 .0492(10) .0361(9) .0294(8) .0171(8) .0141(7) .0099(7)
N2 .0669(12) .0253(8) .0463(10) .0101(8) .0316(9) .0094(7)
N3 .0315(8) .0311(8) .0394(9) .0122(7) .0101(7) .0041(7)
C1 .0470(12) .0389(11) .0338(10) .0164(9) .0115(9) .0057(9)
C2 .0397(11) .0444(12) .0290(10) .0117(9) .0094(8) .0042(9)
C3 .0332(10) .0448(11) .0275(9) .0081(9) .0061(8) .0085(8)
C4 .0304(9) .0364(10) .0274(9) .0049(8) .0057(8) .0075(8)
C5 .0356(10) .0404(11) .0318(10) .0069(9) .0072(8) .0145(8)
C6 .0373(10) .0313(10) .0375(11) .0086(8) .0078(8) .0124(8)
C7 .0321(9) .0302(9) .0316(10) .0046(8) .0083(8) .0062(8)
C8 .0372(10) .0317(10) .0263(9) .0081(8) .0092(8) .0075(8)
C9 .0318(9) .0317(10) .0277(9) .0068(8) .0059(7) .0065(8)
C10 .0735(16) .0419(12) .0372(11) .0288(11) .0247(11) .0184(9)
C11 .088(2) .0483(14) .0679(17) .0093(14) .0405(16) .0221(13)
C12 .0470(12) .0556(14) .0320(11) .0184(11) .0103(9) .0032(10)
C13 .0621(14) .0282(10) .0490(13) .0160(10) .0242(11) .0130(9)
C14 .0448(12) .0258(10) .0553(13) .0089(9) .0219(10) .0076(9)
C15 .0358(10) .0296(10) .0425(11) .0121(8) .0157(9) .0106(8)
C16 .0387(10) .0288(9) .0405(11) .0065(8) .0188(9) .0077(8)
C17 .0465(13) .0503(13) .0418(12) .0116(11) .0064(10) -.0032(10)
C18 .0531(14) .0589(15) .0382(12) -.0075(11) .0171(10) .0089(11)

loop_
_atom_type_symbol
_atom_type_description
_atom_type_scat_dispersion_real
_atom_type_scat_dispersion_imag
_atom_type_scat_source
C C .0181 .0091 'International Tables Vol C Tables 4.2.6.8 and 6.1.1.4'
H H .0000 .0000 'International Tables Vol C Tables 4.2.6.8 and 6.1.1.4'
N N .0311 .0180 'International Tables Vol C Tables 4.2.6.8 and 6.1.1.4'
O O .0492 .0322 'International Tables Vol C Tables 4.2.6.8 and 6.1.1.4'
F F .0727 .0534 'International Tables Vol C Tables 4.2.6.8 and 6.1.1.4'
S S .3331 .5567 'International Tables Vol C Tables 4.2.6.8 and 6.1.1.4'

loop_
_geom_angle_atom_site_label_1
_geom_angle_atom_site_label_2
_geom_angle_atom_site_label_3
_geom_angle
_geom_angle_publ_flag
O5 S1 O4 113.06(10) y
O5 S1 O6 111.81(9) y
O4 S1 O6 112.36(10) y
O5 S1 C18 106.28(12) y
O4 S1 C18 106.79(12) y
O6 S1 C18 105.95(11) y
C12 O1 H1 109.5 n
C1 N1 C9 120.01(17) y
C1 N1 C10 118.77(17) y
C9 N1 C10 121.13(16) y
C7 N2 C16 122.13(16) y
C7 N2 C13 125.47(17) y
C16 N2 C13 111.88(16) y
C17 N3 C14 111.99(17) y
C17 N3 C15 111.94(17) y
C14 N3 C15 109.78(15) y
C17 N3 H3 107.6 n
C14 N3 H3 107.6 n
C15 N3 H3 107.6 n
N1 C1 C2 123.7(2) n
N1 C1 H1A 118.2 n
C2 C1 H1A 118.2 n
C1 C2 C3 120.14(19) n
C1 C2 C12 118.0(2) n
C3 C2 C12 121.86(19) n
O3 C3 C2 122.54(19) n
O3 C3 C4 121.47(19) n
C2 C3 C4 115.99(18) n
C9 C4 C5 117.89(18) n
C9 C4 C3 121.24(18) n
C5 C4 C3 120.87(18) n
C6 C5 C4 120.66(18) n
C6 C5 H5 119.7 n
C4 C5 H5 119.7 n
C5 C6 F1 117.59(18) n
C5 C6 C7 123.09(19) n
F1 C6 C7 119.28(18) n
N2 C7 C8 120.68(18) n
N2 C7 C6 123.39(18) n
C8 C7 C6 115.94(18) n
C9 C8 C7 122.00(18) n
C9 C8 H8 119.0 n
C7 C8 H8 119.0 n
C8 C9 N1 120.67(17) n
C8 C9 C4 120.39(18) n
N1 C9 C4 118.92(17) n
N1 C10 C11 111.6(2) n
N1 C10 H10A 109.3 n
C11 C10 H10A 109.3 n
N1 C10 H10B 109.3 n
C11 C10 H10B 109.3 n
H10A C10 H10B 108.0 n
C10 C11 H11A 109.5 n
C10 C11 H11B 109.5 n
H11A C11 H11B 109.5 n
C10 C11 H11C 109.5 n
H11A C11 H11C 109.5 n
H11B C11 H11C 109.5 n
O2 C12 O1 121.0(2) n
O2 C12 C2 124.1(2) n
O1 C12 C2 114.9(2) n
N2 C13 C14 110.33(18) n
N2 C13 H13A 109.6 n
C14 C13 H13A 109.6 n
N2 C13 H13B 109.6 n
C14 C13 H13B 109.6 n
H13A C13 H13B 108.1 n
N3 C14 C13 111.74(17) n
N3 C14 H14A 109.3 n
C13 C14 H14A 109.3 n
N3 C14 H14B 109.3 n
C13 C14 H14B 109.3 n
H14A C14 H14B 107.9 n
N3 C15 C16 109.51(16) n
N3 C15 H15A 109.8 n
C16 C15 H15A 109.8 n
N3 C15 H15B 109.8 n
C16 C15 H15B 109.8 n
H15A C15 H15B 108.2 n
N2 C16 C15 111.29(17) n
N2 C16 H16A 109.4 n
C15 C16 H16A 109.4 n
N2 C16 H16B 109.4 n
C15 C16 H16B 109.4 n
H16A C16 H16B 108.0 n
N3 C17 H17A 109.5 n
N3 C17 H17B 109.5 n
H17A C17 H17B 109.5 n
N3 C17 H17C 109.5 n
H17A C17 H17C 109.5 n
H17B C17 H17C 109.5 n
S1 C18 H18A 109.5 n
S1 C18 H18B 109.5 n
H18A C18 H18B 109.5 n
S1 C18 H18C 109.5 n
H18A C18 H18C 109.5 n
H18B C18 H18C 109.5 n

loop_
_geom_bond_atom_site_label_1
_geom_bond_atom_site_label_2
_geom_bond_site_symmetry_2
_geom_bond_distance
_geom_bond_publ_flag
S1 O5 . 1.444(2) y
S1 O4 . 1.444(2) y
S1 O6 . 1.462(2) y
S1 C18 . 1.754(2) y
F1 C6 . 1.360(2) y
O1 C12 . 1.322(3) y
O1 H1 . .8200 n
O2 C12 . 1.206(3) y
O3 C3 . 1.264(2) y
N1 C1 . 1.336(3) y
N1 C9 . 1.401(3) y
N1 C10 . 1.475(3) y
N2 C7 . 1.370(3) y
N2 C16 . 1.453(2) y
N2 C13 . 1.457(3) y
N3 C17 . 1.488(3) y
N3 C14 . 1.490(3) y
N3 C15 . 1.494(2) y
N3 H3 . .9100 n
C1 C2 . 1.369(3) n
C1 H1A . .9300 n
C2 C3 . 1.427(3) n
C2 C12 . 1.480(3) n
C3 C4 . 1.442(3) n
C4 C9 . 1.404(3) n
C4 C5 . 1.406(3) n
C5 C6 . 1.352(3) n
C5 H5 . .9300 n
C6 C7 . 1.415(3) n
C7 C8 . 1.395(3) n
C8 C9 . 1.392(3) n
C8 H8 . .9300 n
C10 C11 . 1.503(4) n
C10 H10A . .9700 n
C10 H10B . .9700 n
C11 H11A . .9600 n
C11 H11B . .9600 n
C11 H11C . .9600 n
C13 C14 . 1.507(3) n
C13 H13A . .9700 n
C13 H13B . .9700 n
C14 H14A . .9700 n
C14 H14B . .9700 n
C15 C16 . 1.504(3) n
C15 H15A . .9700 n
C15 H15B . .9700 n
C16 H16A . .9700 n
C16 H16B . .9700 n
C17 H17A . .9600 n
C17 H17B . .9600 n
C17 H17C . .9600 n
C18 H18A . .9600 n
C18 H18B . .9600 n
C18 H18C . .9600 n

loop_
_geom_hbond_atom_site_label_D
_geom_hbond_atom_site_label_H
_geom_hbond_atom_site_label_A
_geom_hbond_site_symmetry_A
_geom_hbond_distance_DH
_geom_hbond_distance_HA
_geom_hbond_distance_DA
_geom_hbond_angle_DHA
N3 H3 O6 2_667 .91 1.87 2.739(2) 159
O1 H1 O3 . .82 1.76 2.523(2) 155

loop_
_geom_torsion_atom_site_label_1
_geom_torsion_atom_site_label_2
_geom_torsion_atom_site_label_3
_geom_torsion_atom_site_label_4
_geom_torsion
_geom_torsion_publ_flag
C9 N1 C1 C2 -1.4(3) n
C10 N1 C1 C2 175.1(2) n
N1 C1 C2 C3 -.2(3) n
N1 C1 C2 C12 178.1(2) n
C1 C2 C3 O3 -179.2(2) n
C12 C2 C3 O3 2.5(3) n
C1 C2 C3 C4 1.7(3) n
C12 C2 C3 C4 -176.58(19) n
O3 C3 C4 C9 179.21(19) n
C2 C3 C4 C9 -1.7(3) n
O3 C3 C4 C5 -1.4(3) n
C2 C3 C4 C5 177.73(18) n
C9 C4 C5 C6 .1(3) n
C3 C4 C5 C6 -179.34(19) n
C4 C5 C6 F1 -176.39(17) n
C4 C5 C6 C7 1.4(3) n
C16 N2 C7 C8 -31.1(3) n
C13 N2 C7 C8 157.9(2) n
C16 N2 C7 C6 148.9(2) n
C13 N2 C7 C6 -22.1(3) n
C5 C6 C7 N2 177.8(2) n
F1 C6 C7 N2 -4.4(3) n
C5 C6 C7 C8 -2.2(3) n
F1 C6 C7 C8 175.57(17) n
N2 C7 C8 C9 -178.43(19) n
C6 C7 C8 C9 1.6(3) n
C7 C8 C9 N1 178.33(18) n
C7 C8 C9 C4 -.2(3) n
C1 N1 C9 C8 -177.15(19) n
C10 N1 C9 C8 6.4(3) n
C1 N1 C9 C4 1.4(3) n
C10 N1 C9 C4 -175.06(19) n
C5 C4 C9 C8 -.7(3) n
C3 C4 C9 C8 178.72(18) n
C5 C4 C9 N1 -179.24(17) n
C3 C4 C9 N1 .2(3) n
C1 N1 C10 C11 -98.8(2) n
C9 N1 C10 C11 77.6(3) n
C1 C2 C12 O2 1.4(4) n
C3 C2 C12 O2 179.7(2) n
C1 C2 C12 O1 -178.4(2) n
C3 C2 C12 O1 -.1(3) n
C7 N2 C13 C14 -132.3(2) n
C16 N2 C13 C14 55.9(3) n
C17 N3 C14 C13 -178.93(17) n
C15 N3 C14 C13 56.1(2) n
N2 C13 C14 N3 -55.2(2) n
C17 N3 C15 C16 178.34(16) n
C14 N3 C15 C16 -56.6(2) n
C7 N2 C16 C15 129.6(2) n
C13 N2 C16 C15 -58.3(2) n
N3 C15 C16 N2 58.1(2) n
